data_1547980
loop_
_publ_author_name
'Victoria E. Campbell'
'Monica Tonelli'
'Irene Cimatti'
'Jean-Baptiste Moussy'
'Ludovic Tortech'
'Yannick J. Dappe'
'Eric Riviere'
'Regis Guillot'
'Sophie Delprat'
'Richard Mattana'
'Pierre Seneor'
'Philippe Ohresser'
'Fadi Choueikani'
'Edwige Otero'
'Florian Koprowiak'
'Vijay Gopal Chilkuri'
'Nicolas Suaud'
'Nathalie Guihery'
'Anouk Galtayries'
'Frederic Miserque'
'Marie-Anne Arrio'
'Philippe Sainctavit'
'Talal Mallah'

_publ_section_title
;
 Engineering the magnetic coupling and anisotropy at the molecule-magnetic
 surface interface in molecular spintronic devices
;
_journal_name_full 'Nature Communications'
_journal_page_first 13646
_journal_paper_doi 10.1038/ncomms13646
_journal_volume 7
_journal_year 2016
_chemical_absolute_configuration .
_chemical_formula_moiety 'C16 H20 N4 Ni O6 P2'
_chemical_formula_sum 'C16 H20 N4 Ni O6 P2'
_chemical_formula_weight 484.99
_space_group_IT_number 15
_symmetry_cell_setting monoclinic
_symmetry_Int_Tables_number 15
_symmetry_space_group_name_Hall '-C 2yc'
_symmetry_space_group_name_H-M 'C 1 2/c 1'
_atom_sites_solution_hydrogens geom
_atom_sites_solution_primary direct
_atom_sites_solution_secondary difmap
_cell_angle_alpha 90.00
_cell_angle_beta 100.9560(10)
_cell_angle_gamma 90.00
_cell_formula_units_Z 8
_cell_length_a 25.9071(8)
_cell_length_b 9.1614(3)
_cell_length_c 16.4713(4)
_cell_measurement_reflns_used 8974
_cell_measurement_temperature 100(1)
_cell_measurement_theta_max 30.50
_cell_measurement_theta_min 2.36
_cell_volume 3838.1(2)
_computing_cell_refinement 'Bruker SAINT'
_computing_data_collection 'Bruker APEX2'
_computing_data_reduction 'Bruker SAINT'
_computing_structure_refinement 'SHELXL-97 (Sheldrick, 1997)'
_computing_structure_solution 'SHELXS-97 (Sheldrick, 1990)'
_diffrn_ambient_temperature 100(1)
_diffrn_measured_fraction_theta_full 0.981
_diffrn_measured_fraction_theta_max 0.946
_diffrn_measurement_device_type 'Bruker APEX-II CCD'
_diffrn_measurement_method '\f and \w scans'
_diffrn_radiation_monochromator graphite
_diffrn_radiation_probe x-ray
_diffrn_radiation_type MoK\a
_diffrn_radiation_wavelength 0.71073
_diffrn_reflns_av_R_equivalents 0.0340
_diffrn_reflns_av_sigmaI/netI 0.0276
_diffrn_reflns_limit_h_max 36
_diffrn_reflns_limit_h_min -36
_diffrn_reflns_limit_k_max 12
_diffrn_reflns_limit_k_min -12
_diffrn_reflns_limit_l_max 23
_diffrn_reflns_limit_l_min -17
_diffrn_reflns_number 29473
_diffrn_reflns_theta_full 25.00
_diffrn_reflns_theta_max 30.51
_diffrn_reflns_theta_min 1.60
_diffrn_source 'fine-focus sealed tube'
_diffrn_source_type 'kappa X8APEX II Bruker ICMMO'
_exptl_absorpt_coefficient_mu 1.221
_exptl_absorpt_correction_T_max 0.9885
_exptl_absorpt_correction_T_min 0.7689
_exptl_absorpt_correction_type psi-scan
_exptl_absorpt_process_details SADABS
_exptl_crystal_colour colorless
_exptl_crystal_density_diffrn 1.679
_exptl_crystal_density_method 'not measured'
_exptl_crystal_description needle
_exptl_crystal_F_000 2000
_exptl_crystal_size_max 0.24
_exptl_crystal_size_mid 0.06
_exptl_crystal_size_min 0.01
_refine_diff_density_max 1.642
_refine_diff_density_min -1.268
_refine_diff_density_rms 0.103
_refine_ls_extinction_method none
_refine_ls_goodness_of_fit_ref 1.036
_refine_ls_hydrogen_treatment constr
_refine_ls_matrix_type full
_refine_ls_number_parameters 266
_refine_ls_number_reflns 5540
_refine_ls_number_restraints 1
_refine_ls_restrained_S_all 1.158
_refine_ls_R_factor_all 0.0728
_refine_ls_R_factor_gt 0.0540
_refine_ls_shift/su_max 0.008
_refine_ls_shift/su_mean 0.003
_refine_ls_structure_factor_coef Fsqd
_refine_ls_weighting_details 'calc w=1/[\s^2^(Fo^2^)+(0.0562P)^2^+21.1390P] where P=(Fo^2^+2Fc^2^)/3'
_refine_ls_weighting_scheme calc
_refine_ls_wR_factor_gt 0.1274
_refine_ls_wR_factor_ref 0.1401
_reflns_number_gt 4321
_reflns_number_total 5540
_reflns_threshold_expression >2sigma(I)
_cod_data_source_file ncomms13646-s2.cif
_cod_data_source_block Ni(Pyipa)2
_cod_original_sg_symbol_H-M 'C 2/c'
_cod_database_code 1547980

loop_
_symmetry_equiv_pos_as_xyz
'x, y, z'
'-x, y, -z+1/2'
'x+1/2, y+1/2, z'
'-x+1/2, y+1/2, -z+1/2'
'-x, -y, -z'
'x, -y, z-1/2'
'-x+1/2, -y+1/2, -z'
'x+1/2, -y+1/2, z-1/2'

loop_
_atom_site_label
_atom_site_type_symbol
_atom_site_fract_x
_atom_site_fract_y
_atom_site_fract_z
_atom_site_U_iso_or_equiv
_atom_site_adp_type
_atom_site_occupancy
_atom_site_symmetry_multiplicity
_atom_site_calc_flag
_atom_site_refinement_flags
_atom_site_disorder_assembly
_atom_site_disorder_group
Ni1 Ni 0.115557(19) 0.69459(6) 0.02805(3) 0.02345(15) Uani 1 1 d . . .
P2 P 0.08706(4) 0.64400(12) -0.16515(6) 0.0241(2) Uani 1 1 d . . .
P1 P 0.17274(5) 0.39287(16) 0.01127(8) 0.0425(3) Uani 1 1 d . . .
O5 O 0.09760(12) 0.4844(4) -0.18695(18) 0.0338(7) Uani 1 1 d . . .
H55 H 0.1154 0.4442 -0.1466 0.051 Uiso 0.50 1 calc PRD A 1
O1 O 0.17347(12) 0.5563(4) 0.00914(18) 0.0340(7) Uani 1 1 d . . .
O6 O 0.04984(14) 0.7131(4) -0.23853(19) 0.0398(8) Uani 1 1 d . . .
H66 H 0.0194 0.7052 -0.2317 0.060 Uiso 0.50 1 calc PR B 1
O4 O 0.06819(11) 0.6585(3) -0.08460(16) 0.0272(6) Uani 1 1 d . . .
O2 O 0.14503(15) 0.3186(4) -0.0683(2) 0.0470(9) Uani 1 1 d . . .
H22 H 0.1470 0.3709 -0.1080 0.071 Uiso 0.50 1 calc PRD C 2
O3 O 0.22786(14) 0.3303(5) 0.0413(2) 0.0497(10) Uani 1 1 d . . .
H33 H 0.2351 0.2738 0.0065 0.075 Uiso 0.50 1 calc PR D 2
C1 C 0.1343(2) 0.3365(7) 0.0920(3) 0.0510(14) Uani 1 1 d . . .
H1A H 0.1366 0.2313 0.0984 0.061 Uiso 1 1 calc R . .
H1B H 0.1504 0.3800 0.1444 0.061 Uiso 1 1 calc R . .
C2 C 0.0783(2) 0.3790(6) 0.0725(3) 0.0472(13) Uani 1 1 d . . .
H2A H 0.0629 0.3469 0.0171 0.057 Uiso 1 1 calc R . .
H2B H 0.0595 0.3320 0.1109 0.057 Uiso 1 1 calc R . .
N1 N 0.07330(17) 0.5369(4) 0.0783(2) 0.0352(9) Uani 1 1 d . . .
N2 N 0.05772(14) 0.8203(4) 0.0707(2) 0.0290(7) Uani 1 1 d . . .
C4 C 0.02571(17) 0.7390(6) 0.1081(3) 0.0351(10) Uani 1 1 d . . .
C3 C 0.0345(2) 0.5836(6) 0.1067(3) 0.0431(13) Uani 1 1 d . . .
H3 H 0.0120 0.5191 0.1264 0.052 Uiso 1 1 calc R . .
C8 C 0.0528(2) 0.9651(6) 0.0734(3) 0.0448(12) Uani 1 1 d . . .
H8 H 0.0743 1.0225 0.0472 0.054 Uiso 1 1 calc R . .
C5 C -0.0125(2) 0.8015(8) 0.1470(3) 0.0525(16) Uani 1 1 d . . .
H5 H -0.0356 0.7430 0.1695 0.063 Uiso 1 1 calc R . .
C6 C -0.0152(3) 0.9510(8) 0.1514(4) 0.0617(17) Uani 1 1 d . . .
H6 H -0.0388 0.9951 0.1798 0.074 Uiso 1 1 calc R . .
C7 C 0.0169(3) 1.0341(8) 0.1136(4) 0.0650(18) Uani 1 1 d . . .
H7 H 0.0150 1.1354 0.1148 0.078 Uiso 1 1 calc R . .
C12 C 0.19694(15) 0.8848(5) 0.1173(2) 0.0290(9) Uani 1 1 d . . .
C15 C 0.19921(18) 0.8153(5) 0.2789(3) 0.0325(9) Uani 1 1 d . . .
H15 H 0.1989 0.7909 0.3336 0.039 Uiso 1 1 calc R . .
C9 C 0.14844(18) 0.7429(6) -0.1583(3) 0.0389(11) Uani 1 1 d . . .
H9A H 0.1770 0.6801 -0.1323 0.047 Uiso 1 1 calc R . .
H9B H 0.1537 0.7636 -0.2140 0.047 Uiso 1 1 calc R . .
C14 C 0.23171(17) 0.9248(5) 0.2601(3) 0.0349(10) Uani 1 1 d . . .
H14 H 0.2540 0.9743 0.3020 0.042 Uiso 1 1 calc R . .
C11 C 0.19205(18) 0.9184(6) 0.0290(3) 0.0357(10) Uani 1 1 d . . .
H11 H 0.2151 0.9828 0.0107 0.043 Uiso 1 1 calc R . .
C13 C 0.23075(16) 0.9598(6) 0.1784(3) 0.0359(10) Uani 1 1 d . . .
H13 H 0.2525 1.0327 0.1645 0.043 Uiso 1 1 calc R . .
C10 C 0.1517(2) 0.8861(6) -0.1103(3) 0.0448(13) Uani 1 1 d . . .
H10A H 0.1823 0.9407 -0.1188 0.054 Uiso 1 1 calc R . .
H10B H 0.1207 0.9446 -0.1305 0.054 Uiso 1 1 calc R . .
C16 C 0.16699(19) 0.7424(5) 0.2145(2) 0.0309(9) Uani 1 1 d . . .
H16 H 0.1455 0.6678 0.2270 0.037 Uiso 1 1 calc R . .
N3 N 0.15546(14) 0.8571(4) -0.0218(2) 0.0311(8) Uani 1 1 d . . .
N4 N 0.16587(13) 0.7760(4) 0.1352(2) 0.0269(7) Uani 1 1 d . . .

loop_
_atom_site_aniso_label
_atom_site_aniso_U_11
_atom_site_aniso_U_22
_atom_site_aniso_U_33
_atom_site_aniso_U_23
_atom_site_aniso_U_13
_atom_site_aniso_U_12
Ni1 0.0250(3) 0.0333(3) 0.0134(2) -0.00441(18) 0.00731(17) -0.0113(2)
P2 0.0232(5) 0.0370(6) 0.0118(4) -0.0018(4) 0.0028(3) -0.0049(4)
P1 0.0251(5) 0.0535(8) 0.0415(7) -0.0137(6) -0.0124(5) 0.0115(5)
O5 0.0304(15) 0.0449(18) 0.0244(14) -0.0112(13) 0.0013(12) 0.0040(13)
O1 0.0306(15) 0.0488(19) 0.0244(14) -0.0075(13) 0.0099(12) -0.0023(14)
O6 0.0453(19) 0.050(2) 0.0198(14) 0.0038(13) -0.0059(13) -0.0008(16)
O4 0.0228(13) 0.0444(17) 0.0159(12) -0.0080(11) 0.0074(10) -0.0118(12)
O2 0.046(2) 0.058(2) 0.0316(17) -0.0105(16) -0.0070(15) 0.0111(17)
O3 0.0317(17) 0.079(3) 0.0322(17) -0.0199(17) -0.0105(14) 0.0195(18)
C1 0.066(4) 0.052(3) 0.029(2) 0.010(2) -0.006(2) -0.007(3)
C2 0.059(3) 0.045(3) 0.042(3) -0.003(2) 0.022(3) -0.009(2)
N1 0.050(2) 0.035(2) 0.0258(17) -0.0059(14) 0.0197(16) -0.0144(17)
N2 0.0287(17) 0.040(2) 0.0189(15) -0.0092(13) 0.0057(13) -0.0092(14)
C4 0.030(2) 0.054(3) 0.0236(19) -0.0155(18) 0.0107(16) -0.018(2)
C3 0.052(3) 0.048(3) 0.037(2) -0.018(2) 0.027(2) -0.031(2)
C8 0.066(3) 0.042(3) 0.029(2) -0.0090(19) 0.017(2) -0.002(2)
C5 0.037(3) 0.089(5) 0.036(3) -0.023(3) 0.018(2) -0.018(3)
C6 0.063(4) 0.080(5) 0.048(3) -0.021(3) 0.025(3) 0.012(3)
C7 0.102(5) 0.056(4) 0.042(3) -0.011(3) 0.026(3) 0.015(4)
C12 0.0198(17) 0.045(2) 0.0231(18) -0.0102(16) 0.0056(14) -0.0066(16)
C15 0.041(2) 0.033(2) 0.0204(17) -0.0066(15) -0.0033(16) 0.0128(18)
C9 0.034(2) 0.070(3) 0.0154(17) -0.0064(19) 0.0119(16) -0.020(2)
C14 0.0255(19) 0.049(3) 0.027(2) -0.0192(18) -0.0042(16) 0.0070(18)
C11 0.034(2) 0.051(3) 0.0242(19) -0.0085(18) 0.0099(17) -0.023(2)
C13 0.0219(18) 0.053(3) 0.033(2) -0.018(2) 0.0053(16) -0.0114(18)
C10 0.056(3) 0.062(3) 0.0187(19) 0.0005(19) 0.0131(19) -0.033(3)
C16 0.043(2) 0.030(2) 0.0189(17) -0.0043(15) 0.0037(16) 0.0026(18)
N3 0.0306(17) 0.046(2) 0.0176(15) -0.0032(14) 0.0077(13) -0.0162(16)
N4 0.0247(15) 0.038(2) 0.0179(14) -0.0064(13) 0.0034(12) -0.0045(14)

loop_
_atom_type_symbol
_atom_type_description
_atom_type_scat_dispersion_real
_atom_type_scat_dispersion_imag
_atom_type_scat_source
C C 0.0031 0.0016 'International Tables Vol C Tables 4.2.6.8 and 6.1.1.4'
H H 0.0000 0.0000 'International Tables Vol C Tables 4.2.6.8 and 6.1.1.4'
N N 0.0061 0.0033 'International Tables Vol C Tables 4.2.6.8 and 6.1.1.4'
O O 0.0109 0.0061 'International Tables Vol C Tables 4.2.6.8 and 6.1.1.4'
P P 0.1026 0.0946 'International Tables Vol C Tables 4.2.6.8 and 6.1.1.4'
Ni Ni 0.3390 1.1165 'International Tables Vol C Tables 4.2.6.8 and 6.1.1.4'

loop_
_geom_angle_atom_site_label_1
_geom_angle_atom_site_label_2
_geom_angle_atom_site_label_3
_geom_angle
_geom_angle_site_symmetry_1
_geom_angle_site_symmetry_3
O1 Ni1 O4 95.35(12) . .
O1 Ni1 N3 87.05(15) . .
O4 Ni1 N3 90.86(12) . .
O1 Ni1 N1 95.04(15) . .
O4 Ni1 N1 88.74(13) . .
N3 Ni1 N1 177.90(17) . .
O1 Ni1 N2 168.96(13) . .
O4 Ni1 N2 92.78(12) . .
N3 Ni1 N2 100.32(15) . .
N1 Ni1 N2 77.64(16) . .
O1 Ni1 N4 89.54(13) . .
O4 Ni1 N4 168.19(13) . .
N3 Ni1 N4 78.63(14) . .
N1 Ni1 N4 101.56(14) . .
N2 Ni1 N4 83.93(13) . .
O4 P2 O6 113.4(2) . .
O4 P2 O5 112.98(18) . .
O6 P2 O5 108.69(19) . .
O4 P2 C9 109.22(17) . .
O6 P2 C9 104.8(2) . .
O5 P2 C9 107.2(2) . .
O1 P1 O2 115.5(2) . .
O1 P1 O3 111.5(2) . .
O2 P1 O3 111.6(2) . .
O1 P1 C1 107.6(2) . .
O2 P1 C1 105.0(3) . .
O3 P1 C1 104.8(3) . .
P1 O1 Ni1 127.34(19) . .
P2 O4 Ni1 125.04(16) . .
C2 C1 P1 113.9(4) . .
N1 C2 C1 110.1(5) . .
C3 N1 C2 116.6(4) . .
C3 N1 Ni1 115.4(3) . .
C2 N1 Ni1 127.2(3) . .
C8 N2 C4 117.6(4) . .
C8 N2 Ni1 129.2(3) . .
C4 N2 Ni1 112.8(3) . .
N2 C4 C5 122.2(5) . .
N2 C4 C3 115.2(4) . .
C5 C4 C3 122.6(5) . .
N1 C3 C4 118.7(4) . .
N2 C8 C7 123.1(6) . .
C6 C5 C4 118.7(5) . .
C7 C6 C5 119.4(5) . .
C6 C7 C8 119.0(6) . .
N4 C12 C13 122.0(4) . .
N4 C12 C11 115.4(3) . .
C13 C12 C11 122.6(4) . .
C14 C15 C16 118.7(4) . .
C10 C9 P2 115.0(3) . .
C13 C14 C15 119.3(4) . .
N3 C11 C12 118.2(4) . .
C14 C13 C12 119.0(4) . .
N3 C10 C9 110.2(4) . .
N4 C16 C15 122.3(4) . .
C11 N3 C10 118.3(4) . .
C11 N3 Ni1 115.0(3) . .
C10 N3 Ni1 125.6(3) . .
C16 N4 C12 118.7(4) . .
C16 N4 Ni1 128.9(3) . .
C12 N4 Ni1 112.1(3) . .

loop_
_geom_bond_atom_site_label_1
_geom_bond_atom_site_label_2
_geom_bond_distance
_geom_bond_site_symmetry_2
Ni1 O1 2.032(3) .
Ni1 O4 2.048(3) .
Ni1 N3 2.069(4) .
Ni1 N1 2.077(4) .
Ni1 N2 2.113(4) .
Ni1 N4 2.120(3) .
P2 O4 1.505(3) .
P2 O6 1.532(3) .
P2 O5 1.543(3) .
P2 C9 1.815(4) .
P1 O1 1.498(4) .
P1 O2 1.529(4) .
P1 O3 1.531(3) .
P1 C1 1.878(6) .
C1 C2 1.479(8) .
C2 N1 1.457(7) .
N1 C3 1.262(6) .
N2 C8 1.334(7) .
N2 C4 1.348(6) .
C4 C5 1.400(7) .
C4 C3 1.442(8) .
C8 C7 1.391(8) .
C5 C6 1.374(10) .
C6 C7 1.363(10) .
C12 N4 1.348(6) .
C12 C13 1.384(5) .
C12 C11 1.470(6) .
C15 C14 1.382(7) .
C15 C16 1.389(6) .
C9 C10 1.526(7) .
C14 C13 1.379(7) .
C11 N3 1.270(5) .
C10 N3 1.466(5) .
C16 N4 1.337(5) .
